data_4126779
loop_
_publ_author_name
'Kanazawa, Junichiro'
'Maeda, Katsuya'
'Uchiyama, Masanobu'

_publ_section_title
;
 Radical Multicomponent Carboamination of [1.1.1]Propellane.
;
_journal_name_full 'Journal of the American Chemical Society'
_journal_paper_doi 10.1021/jacs.7b11865
_journal_year 2017
_chemical_formula_moiety 'C17 H28 N2 O6'
_chemical_formula_sum 'C17 H28 N2 O6'
_chemical_formula_weight 356.41
_chemical_name_systematic
;
 ? 
;
_space_group_crystal_system monoclinic
_space_group_IT_number 14
_space_group_name_Hall '-P 2yn'
_space_group_name_H-M_alt 'P 1 21/n 1'
_symmetry_space_group_name_Hall '-P 2yn'
_symmetry_space_group_name_H-M 'P 1 21/n 1'
_atom_sites_solution_hydrogens geom
_atom_sites_solution_primary direct
_atom_sites_solution_secondary difmap
_audit_creation_date 2017-07-21
_audit_creation_method
;
Olex2 1.2
(compiled 2017.03.28 svn.r3405 for OlexSys, GUI svn.r5337)
;
_audit_update_record
;
2017-08-30 deposited with the CCDC.
2017-09-02 downloaded from the CCDC.
;
_cell_angle_alpha 90.00
_cell_angle_beta 104.19
_cell_angle_gamma 90.00
_cell_formula_units_Z 4
_cell_length_a 9.965
_cell_length_b 10.523
_cell_length_c 19.478
_cell_measurement_reflns_used 19430
_cell_measurement_temperature 100(2)
_cell_measurement_theta_max 31.39
_cell_measurement_theta_min 2.17
_cell_volume 1980.176
_computing_molecular_graphics 'Olex2 (Dolomanov et al., 2009)'
_computing_publication_material 'Olex2 (Dolomanov et al., 2009)'
_computing_structure_refinement 'ShelXL (Sheldrick, 2015)'
_computing_structure_solution 'SHELXS-97 (Sheldrick, 1990)'
_diffrn_ambient_temperature 100.0
_diffrn_measured_fraction_theta_full 0.986
_diffrn_measured_fraction_theta_max 0.909
_diffrn_measurement_device_type 'EAGER 16M'
_diffrn_radiation_monochromator graphite
_diffrn_radiation_wavelength 0.72932
_diffrn_reflns_av_R_equivalents 0.0985
_diffrn_reflns_av_unetI/netI 0.0794
_diffrn_reflns_limit_h_max 14
_diffrn_reflns_limit_h_min -14
_diffrn_reflns_limit_k_max 12
_diffrn_reflns_limit_k_min -12
_diffrn_reflns_limit_l_max 27
_diffrn_reflns_limit_l_min -27
_diffrn_reflns_number 19430
_diffrn_reflns_theta_full 31.39
_diffrn_reflns_theta_max 31.39
_diffrn_reflns_theta_min 2.17
_diffrn_source 'fine-focus sealed tube'
_exptl_absorpt_coefficient_mu 0.095
_exptl_crystal_colour clear
_exptl_crystal_density_diffrn 1.196
_exptl_crystal_density_method 'not measured'
_exptl_crystal_description plate
_exptl_crystal_F_000 768
_exptl_crystal_size_max 0.12
_exptl_crystal_size_mid 0.06
_exptl_crystal_size_min 0.03
_refine_diff_density_max 0.567
_refine_diff_density_min -0.579
_refine_diff_density_rms 0.116
_refine_ls_extinction_coef 0.133(8)
_refine_ls_extinction_expression Fc^*^=kFc[1+0.001xFc^2^\l^3^/sin(2\q)]^-1/4^
_refine_ls_extinction_method SHELXL
_refine_ls_goodness_of_fit_ref 1.050
_refine_ls_hydrogen_treatment refall
_refine_ls_matrix_type full
_refine_ls_number_parameters 339
_refine_ls_number_reflns 5492
_refine_ls_number_restraints 0
_refine_ls_restrained_S_all 1.050
_refine_ls_R_factor_all 0.0698
_refine_ls_R_factor_gt 0.0675
_refine_ls_shift/su_max 0.001
_refine_ls_shift/su_mean 0.000
_refine_ls_structure_factor_coef Fsqd
_refine_ls_weighting_details 'calc w=1/[\s^2^(Fo^2^)+(0.1157P)^2^+0.2458P] where P=(Fo^2^+2Fc^2^)/3'
_refine_ls_weighting_scheme calc
_refine_ls_wR_factor_gt 0.1758
_refine_ls_wR_factor_ref 0.1812
_reflns_number_gt 5076
_reflns_number_total 5492
_reflns_threshold_expression >2sigma(I)
_cod_data_source_file ja7b11865_si_002.cif
_cod_data_source_block 004-2017c-007_jka203-095a
_cod_original_cell_volume 1980.2
_cod_database_code 4126779
_olex2_refinement_description
;
;
_olex2_date_sample_data_collection 2017-06-26
_olex2_date_sample_submission 2017-07-21
_olex2_submission_original_sample_id 004-2017C-007_JKA203-095A
_olex2_submission_special_instructions 'No special instructions were received'

loop_
_space_group_symop_id
_space_group_symop_operation_xyz
1 'x, y, z'
2 '-x+1/2, y+1/2, -z+1/2'
3 '-x, -y, -z'
4 'x-1/2, -y-1/2, z-1/2'

loop_
_atom_site_label
_atom_site_type_symbol
_atom_site_fract_x
_atom_site_fract_y
_atom_site_fract_z
_atom_site_U_iso_or_equiv
_atom_site_adp_type
_atom_site_occupancy
_atom_site_calc_flag
O16 O 0.45212(7) 0.20273(7) 0.73976(4) 0.02078(19) Uani 1 d
O23 O 0.33642(7) 0.01685(7) 0.70603(4) 0.02153(19) Uani 1 d
O9 O 0.28331(8) 0.51645(7) 0.65193(4) 0.0247(2) Uani 1 d
O13 O -0.22050(8) -0.08272(8) 0.56139(4) 0.0270(2) Uani 1 d
O22 O -0.30083(8) 0.11403(9) 0.53143(5) 0.0333(2) Uani 1 d
N6 N 0.22181(8) 0.20444(8) 0.69790(4) 0.0189(2) Uani 1 d
O19 O 0.29991(10) 0.33129(8) 0.59260(4) 0.0310(2) Uani 1 d
N7 N 0.23078(8) 0.33548(8) 0.69558(4) 0.0192(2) Uani 1 d
C1 C 0.09564(9) 0.14847(9) 0.65712(5) 0.0184(2) Uani 1 d
C4 C -0.04202(10) 0.22217(10) 0.63752(6) 0.0261(2) Uani 1 d
C17 C 0.59046(9) 0.14332(10) 0.75918(6) 0.0236(2) Uani 1 d
C5 C 0.06234(11) 0.09653(12) 0.58004(5) 0.0275(2) Uani 1 d
C25 C 0.68529(10) 0.25859(11) 0.77459(7) 0.0291(3) Uani 1 d
C3 C -0.07383(9) 0.08748(10) 0.60581(5) 0.0204(2) Uani 1 d
C12 C -0.21072(10) 0.04357(11) 0.56251(5) 0.0226(2) Uani 1 d
C8 C 0.27470(9) 0.39026(10) 0.64122(5) 0.0215(2) Uani 1 d
C15 C 0.34028(9) 0.13130(10) 0.71410(5) 0.0184(2) Uani 1 d
C2 C 0.01536(10) 0.03365(11) 0.67701(5) 0.0248(2) Uani 1 d
C14 C -0.35023(12) -0.13316(13) 0.51903(7) 0.0341(3) Uani 1 d
C18 C 0.61778(12) 0.06810(14) 0.69731(8) 0.0366(3) Uani 1 d
C24 C 0.60168(13) 0.06361(14) 0.82554(7) 0.0382(3) Uani 1 d
C21 C 0.31617(18) 0.73144(12) 0.63030(7) 0.0398(3) Uani 1 d
C11 C 0.46642(18) 0.56789(16) 0.59264(9) 0.0477(4) Uani 1 d
C20 C 0.2142(2) 0.58692(17) 0.52817(8) 0.0543(5) Uani 1 d
C10 C 0.32005(14) 0.59961(11) 0.59846(5) 0.0314(3) Uani 1 d
H2A H -0.0191(18) 0.0461(18) 0.7187(10) 0.038(4) Uiso 1 d
H2B H 0.0595(19) -0.0524(18) 0.6707(9) 0.040(4) Uiso 1 d
H25A H 0.6645(18) 0.3109(18) 0.8106(10) 0.040(4) Uiso 1 d
H4A H -0.0823(19) 0.2443(18) 0.6792(9) 0.039(4) Uiso 1 d
H14A H -0.428(2) -0.1047(18) 0.5418(10) 0.043(5) Uiso 1 d
H5A H 0.1063(19) 0.0140(17) 0.5747(10) 0.039(4) Uiso 1 d
H25B H 0.7823(19) 0.2307(17) 0.7896(10) 0.037(4) Uiso 1 d
H18A H 0.724(2) 0.052(2) 0.7096(11) 0.056(6) Uiso 1 d
H24A H 0.6934(19) 0.0298(17) 0.8404(10) 0.038(4) Uiso 1 d
H5B H 0.057(2) 0.1612(19) 0.5414(11) 0.049(5) Uiso 1 d
H21A H 0.388(2) 0.7404(19) 0.6787(11) 0.051(5) Uiso 1 d
H14B H -0.370(2) -0.1033(19) 0.4675(10) 0.045(5) Uiso 1 d
H14C H -0.3403(19) -0.2249(19) 0.5220(10) 0.043(5) Uiso 1 d
H25C H 0.677(2) 0.315(2) 0.7320(11) 0.049(5) Uiso 1 d
H4B H -0.044(2) 0.2945(19) 0.6030(10) 0.045(5) Uiso 1 d
H11A H 0.474(2) 0.4848(19) 0.5737(11) 0.049(5) Uiso 1 d
H7 H 0.2232(16) 0.3804(15) 0.7289(8) 0.026(3) Uiso 1 d
H24B H 0.588(2) 0.117(2) 0.8632(11) 0.051(5) Uiso 1 d
H18B H 0.565(2) -0.009(2) 0.6906(11) 0.049(5) Uiso 1 d
H24C H 0.536(2) -0.0066(19) 0.8183(10) 0.046(5) Uiso 1 d
H21B H 0.225(3) 0.748(2) 0.6346(11) 0.059(6) Uiso 1 d
H20A H 0.117(3) 0.601(2) 0.5354(13) 0.066(6) Uiso 1 d
H18C H 0.595(2) 0.120(2) 0.6563(12) 0.055(6) Uiso 1 d
H20B H 0.218(2) 0.504(2) 0.5094(12) 0.054(5) Uiso 1 d
H21C H 0.342(2) 0.797(2) 0.5977(12) 0.054(5) Uiso 1 d
H20C H 0.233(3) 0.652(2) 0.4982(13) 0.065(6) Uiso 1 d
H11B H 0.496(3) 0.632(2) 0.5673(13) 0.068(6) Uiso 1 d
H11C H 0.538(3) 0.569(3) 0.6428(16) 0.086(8) Uiso 1 d

loop_
_atom_site_aniso_label
_atom_site_aniso_U_11
_atom_site_aniso_U_22
_atom_site_aniso_U_33
_atom_site_aniso_U_23
_atom_site_aniso_U_13
_atom_site_aniso_U_12
O16 0.0154(3) 0.0163(4) 0.0287(4) -0.0014(2) 0.0017(2) -0.0006(2)
O23 0.0210(3) 0.0150(4) 0.0280(3) -0.0001(2) 0.0050(3) -0.0009(2)
O9 0.0320(4) 0.0169(4) 0.0250(3) 0.0019(2) 0.0066(3) -0.0033(3)
O13 0.0211(4) 0.0259(5) 0.0318(4) -0.0052(3) 0.0021(3) -0.0053(3)
O22 0.0235(4) 0.0335(5) 0.0367(4) 0.0080(3) -0.0043(3) -0.0036(3)
N6 0.0165(3) 0.0132(4) 0.0250(4) -0.0005(3) 0.0012(3) -0.0009(2)
O19 0.0439(5) 0.0243(5) 0.0273(4) -0.0043(3) 0.0134(3) -0.0063(3)
N7 0.0209(4) 0.0130(5) 0.0231(4) -0.0007(3) 0.0042(3) -0.0005(3)
C1 0.0158(4) 0.0174(5) 0.0207(4) -0.0007(3) 0.0016(3) -0.0019(3)
C4 0.0197(4) 0.0203(5) 0.0338(5) -0.0028(4) -0.0020(4) 0.0008(3)
C17 0.0152(4) 0.0210(5) 0.0327(5) 0.0009(4) 0.0025(3) 0.0009(3)
C5 0.0221(4) 0.0351(6) 0.0251(5) -0.0071(4) 0.0057(3) -0.0089(4)
C25 0.0176(4) 0.0258(6) 0.0415(6) -0.0013(4) 0.0028(4) -0.0031(3)
C3 0.0178(4) 0.0203(5) 0.0213(4) 0.0003(3) 0.0017(3) -0.0021(3)
C12 0.0190(4) 0.0277(6) 0.0203(4) -0.0001(3) 0.0029(3) -0.0051(3)
C8 0.0206(4) 0.0192(5) 0.0227(4) 0.0009(3) 0.0016(3) -0.0018(3)
C15 0.0172(4) 0.0168(5) 0.0206(4) 0.0001(3) 0.0033(3) -0.0009(3)
C2 0.0193(4) 0.0255(6) 0.0265(4) 0.0044(4) -0.0005(3) -0.0048(3)
C14 0.0242(5) 0.0357(7) 0.0402(6) -0.0134(5) 0.0033(4) -0.0110(4)
C18 0.0238(5) 0.0364(7) 0.0517(7) -0.0142(5) 0.0132(5) -0.0003(4)
C24 0.0262(5) 0.0381(8) 0.0442(7) 0.0175(5) -0.0028(5) -0.0024(5)
C21 0.0645(9) 0.0199(6) 0.0346(6) 0.0032(4) 0.0116(6) -0.0089(5)
C11 0.0559(9) 0.0425(9) 0.0541(8) -0.0098(6) 0.0313(7) -0.0210(6)
C20 0.0826(13) 0.0352(8) 0.0307(6) 0.0100(5) -0.0135(7) -0.0180(8)
C10 0.0470(6) 0.0231(6) 0.0229(4) 0.0032(4) 0.0059(4) -0.0125(4)

loop_
_atom_type_symbol
_atom_type_description
_atom_type_scat_dispersion_real
_atom_type_scat_dispersion_imag
_atom_type_scat_source
C C 0.0040 0.0020 'International Tables Vol C Tables 4.2.6.8 and 6.1.1.4'
H H 0.0000 0.0000 'International Tables Vol C Tables 4.2.6.8 and 6.1.1.4'
N N 0.0070 0.0030 'International Tables Vol C Tables 4.2.6.8 and 6.1.1.4'
O O 0.0120 0.0060 'International Tables Vol C Tables 4.2.6.8 and 6.1.1.4'

loop_
_geom_angle_atom_site_label_1
_geom_angle_atom_site_label_2
_geom_angle_atom_site_label_3
_geom_angle
C15 O16 C17 119.92(8)
C8 O9 C10 119.64(8)
C12 O13 C14 115.15(9)
N7 N6 C1 116.42(7)
C15 N6 N7 120.34(7)
C15 N6 C1 118.75(8)
C8 N7 N6 118.73(8)
N6 C1 C4 122.38(8)
N6 C1 C5 128.88(8)
N6 C1 C3 175.65(8)
N6 C1 C2 128.03(8)
C4 C1 C5 88.35(7)
C4 C1 C3 53.29(6)
C4 C1 C2 88.38(7)
C5 C1 C3 53.64(5)
C2 C1 C5 88.07(7)
C2 C1 C3 53.63(5)
C1 C4 C3 73.78(7)
O16 C17 C25 102.05(8)
O16 C17 C18 110.77(8)
O16 C17 C24 108.70(8)
C25 C17 C24 111.04(10)
C18 C17 C25 110.37(9)
C18 C17 C24 113.33(11)
C1 C5 C3 73.00(6)
C4 C3 C1 52.93(5)
C4 C3 C5 87.90(8)
C4 C3 C2 87.79(7)
C5 C3 C1 53.36(5)
C12 C3 C1 177.44(9)
C12 C3 C4 125.40(9)
C12 C3 C5 125.74(8)
C12 C3 C2 129.35(9)
C2 C3 C1 53.17(5)
C2 C3 C5 87.55(7)
O13 C12 C3 111.81(9)
O22 C12 O13 124.21(9)
O22 C12 C3 123.97(10)
O9 C8 N7 108.45(8)
O19 C8 O9 127.69(9)
O19 C8 N7 123.86(10)
O16 C15 N6 111.13(9)
O23 C15 O16 127.15(8)
O23 C15 N6 121.72(8)
C1 C2 C3 73.20(7)
O9 C10 C21 102.56(9)
O9 C10 C11 109.26(11)
O9 C10 C20 110.34(10)
C21 C10 C11 110.43(11)
C20 C10 C21 111.48(13)
C20 C10 C11 112.32(14)

loop_
_geom_bond_atom_site_label_1
_geom_bond_atom_site_label_2
_geom_bond_distance
O16 C17 1.4761(11)
O16 C15 1.3356(11)
O23 C15 1.2140(13)
O9 C8 1.3437(13)
O9 C10 1.4736(13)
O13 C12 1.3323(14)
O13 C14 1.4530(12)
O22 C12 1.2066(13)
N6 N7 1.3832(12)
N6 C1 1.4384(11)
N6 C15 1.3795(12)
O19 C8 1.2089(13)
N7 C8 1.3683(12)
C1 C4 1.5403(13)
C1 C5 1.5553(13)
C1 C3 1.8534(13)
C1 C2 1.5497(14)
C4 C3 1.5475(15)
C17 C25 1.5216(15)
C17 C18 1.5210(16)
C17 C24 1.5219(16)
C5 C3 1.5608(14)
C3 C12 1.4906(13)
C3 C2 1.5589(13)
C21 C10 1.5240(18)
C11 C10 1.527(2)
C20 C10 1.5158(17)
